data_4125585
loop_
_publ_author_name
'Shintani, Ryo'
'Misawa, Nana'
'Tsuda, Tomohiro'
'Iino, Ryo'
'Fujii, Mikiya'
'Yamashita, Koichi'
'Nozaki, Kyoko'

_publ_section_title
;
 Synthesis of Quinoidal Fused Oligosiloles by Rhodium-Catalyzed Stitching
 Reaction and Theoretical Investigation of Their Properties.
;
_journal_name_full 'Journal of the American Chemical Society'
_journal_paper_doi 10.1021/jacs.7b00344
_journal_year 2017
_chemical_formula_moiety 'C53 H76 Si4'
_chemical_formula_sum 'C53 H76 Si4'
_chemical_formula_weight 825.49
_space_group_crystal_system orthorhombic
_space_group_IT_number 61
_space_group_name_Hall '-P 2ac 2ab'
_space_group_name_H-M_alt 'P b c a'
_symmetry_space_group_name_Hall '-P 2ac 2ab'
_symmetry_space_group_name_H-M 'P b c a'
_atom_sites_solution_hydrogens geom
_audit_creation_method SHELXL-2014/6
_cell_angle_alpha 90
_cell_angle_beta 90
_cell_angle_gamma 90
_cell_formula_units_Z 8
_cell_length_a 11.8978(7)
_cell_length_b 19.8913(11)
_cell_length_c 41.593(3)
_cell_measurement_reflns_used 15794
_cell_measurement_temperature 93
_cell_measurement_theta_max 26.3
_cell_measurement_theta_min 2.2
_cell_volume 9843.5(11)
_computing_cell_refinement 'RIGAKU CrystalClear'
_computing_data_collection 'RIGAKU CrystalClear'
_computing_data_reduction 'RIGAKU CrystalClear'
_computing_molecular_graphics ORTEP-III
_computing_publication_material 'Yadokari-XG (Wakita, Nemoto, et al.)'
_computing_structure_refinement 'SHELXL-2014/6 (Sheldrick, 2014)'
_computing_structure_solution 'SHELXLT-2014/4 (Sheldrick, 2014)'
_diffrn_ambient_temperature 93
_diffrn_detector_area_resol_mean 28.5714
_diffrn_measured_fraction_theta_full 0.999
_diffrn_measured_fraction_theta_max 0.974
_diffrn_measurement_device_type 'Rigaku Saturn724 CCD'
_diffrn_measurement_method 'omega scans'
_diffrn_radiation_type MoK\a
_diffrn_radiation_wavelength 0.71075
_diffrn_reflns_av_R_equivalents 0.0571
_diffrn_reflns_av_unetI/netI 0.0182
_diffrn_reflns_Laue_measured_fraction_full 0.999
_diffrn_reflns_Laue_measured_fraction_max 0.974
_diffrn_reflns_limit_h_max 14
_diffrn_reflns_limit_h_min -14
_diffrn_reflns_limit_k_max 24
_diffrn_reflns_limit_k_min -24
_diffrn_reflns_limit_l_max 49
_diffrn_reflns_limit_l_min -51
_diffrn_reflns_number 228963
_diffrn_reflns_point_group_measured_fraction_full 0.999
_diffrn_reflns_point_group_measured_fraction_max 0.974
_diffrn_reflns_theta_full 25.242
_diffrn_reflns_theta_max 26.390
_diffrn_reflns_theta_min 2.520
_exptl_absorpt_coefficient_mu 0.154
_exptl_absorpt_correction_T_max 1.000
_exptl_absorpt_correction_T_min 0.902
_exptl_absorpt_correction_type multi-scan
_exptl_absorpt_process_details 'Jacobson, R. (1998) Private communication'
_exptl_crystal_colour Red
_exptl_crystal_density_diffrn 1.114
_exptl_crystal_description Platelet
_exptl_crystal_F_000 3600
_exptl_crystal_size_max 0.570
_exptl_crystal_size_mid 0.570
_exptl_crystal_size_min 0.100
_refine_diff_density_max 0.746
_refine_diff_density_min -0.434
_refine_diff_density_rms 0.066
_refine_ls_extinction_method none
_refine_ls_goodness_of_fit_ref 1.212
_refine_ls_hydrogen_treatment constr
_refine_ls_matrix_type full
_refine_ls_number_parameters 594
_refine_ls_number_reflns 9816
_refine_ls_number_restraints 18
_refine_ls_restrained_S_all 1.211
_refine_ls_R_factor_all 0.0820
_refine_ls_R_factor_gt 0.0796
_refine_ls_shift/su_max 0.001
_refine_ls_shift/su_mean 0.000
_refine_ls_structure_factor_coef Fsqd
_refine_ls_weighting_details 'w=1/[\s^2^(Fo^2^)+(0.0596P)^2^+17.3798P] where P=(Fo^2^+2Fc^2^)/3'
_refine_ls_weighting_scheme calc
_refine_ls_wR_factor_gt 0.1832
_refine_ls_wR_factor_ref 0.1852
_reflns_Friedel_coverage 0.000
_reflns_number_gt 9597
_reflns_number_total 9816
_reflns_threshold_expression 'I > 2\s(I)'
_cod_data_source_file ja7b00344_si_003.cif
_cod_data_source_block Si4
_cod_depositor_comments
;
The following automatic conversions were performed:

'_exptl_absorpt_correction_type' value 'Multi-scan' changed to
'multi-scan' according to
/home/data/users/saulius/crontab/automatic-downloads/rss-feeds/ACS/lib/dictionaries/cif_core.dic
dictionary named 'cif_core.dic' version 2.4.2 from 2011-04-26.

Automatic conversion script
Id: cif_fix_values 4973 2017-02-22 13:04:09Z antanas 
;
_cod_database_code 4125585
_shelx_space_group_comment
;
The symmetry employed for this shelxl refinement is uniquely defined
by the following loop, which should always be used as a source of
symmetry information in preference to the above space-group names.
They are only intended as comments.
;
_shelx_estimated_absorpt_t_min 0.917
_shelx_estimated_absorpt_t_max 0.985
_shelxl_version_number 2014/6

loop_
_space_group_symop_operation_xyz
'x, y, z'
'-x+1/2, -y, z+1/2'
'x+1/2, -y+1/2, -z'
'-x, y+1/2, -z+1/2'
'-x, -y, -z'
'x-1/2, y, -z-1/2'
'-x-1/2, y-1/2, z'
'x, -y-1/2, z-1/2'

loop_
_atom_site_label
_atom_site_type_symbol
_atom_site_fract_x
_atom_site_fract_y
_atom_site_fract_z
_atom_site_U_iso_or_equiv
_atom_site_adp_type
_atom_site_occupancy
_atom_site_site_symmetry_order
_atom_site_calc_flag
_atom_site_refinement_flags_posn
_atom_site_refinement_flags_adp
_atom_site_refinement_flags_occupancy
_atom_site_disorder_assembly
_atom_site_disorder_group
Si1 Si 0.72398(7) 0.53307(4) 0.55767(2) 0.0294(2) Uani 1 1 d . . . . .
Si2 Si 0.45547(7) 0.47263(4) 0.62743(2) 0.0284(2) Uani 1 1 d . . . . .
Si3 Si 0.59278(8) 0.68008(4) 0.61706(2) 0.0323(2) Uani 1 1 d . . . . .
Si4 Si 0.31204(6) 0.62061(4) 0.68244(2) 0.02490(19) Uani 1 1 d . . . . .
C1 C 0.6176(3) 0.27257(17) 0.52152(8) 0.0416(8) Uani 1 1 d . . . . .
H1 H 0.6667 0.2586 0.5048 0.050 Uiso 1 1 calc R U . . .
C2 C 0.5333(3) 0.23028(18) 0.53253(9) 0.0469(9) Uani 1 1 d . . . . .
H2 H 0.5246 0.1871 0.5231 0.056 Uiso 1 1 calc R U . . .
C3 C 0.4613(3) 0.25004(18) 0.55715(9) 0.0465(9) Uani 1 1 d . . . . .
H3 H 0.4029 0.2208 0.5640 0.056 Uiso 1 1 calc R U . . .
C4 C 0.4747(3) 0.31300(17) 0.57181(8) 0.0385(7) Uani 1 1 d . . . . .
H4 H 0.4268 0.3260 0.5890 0.046 Uiso 1 1 calc R U . . .
C5 C 0.5579(3) 0.35607(15) 0.56120(7) 0.0313(6) Uani 1 1 d . . . . .
C6 C 0.6289(3) 0.33620(16) 0.53548(7) 0.0340(7) Uani 1 1 d . . . . .
C7 C 0.7031(3) 0.39258(16) 0.52706(7) 0.0345(7) Uani 1 1 d . . . . .
C8 C 0.6809(3) 0.44529(15) 0.54717(7) 0.0306(6) Uani 1 1 d . . . . .
C9 C 0.5909(2) 0.42508(15) 0.56975(7) 0.0282(6) Uani 1 1 d . . . . .
C10 C 0.5564(2) 0.47090(15) 0.59257(7) 0.0284(6) Uani 1 1 d . . . . .
C11 C 0.6119(2) 0.53770(15) 0.59052(7) 0.0282(6) Uani 1 1 d . . . . .
C12 C 0.5694(2) 0.58663(15) 0.61065(7) 0.0293(6) Uani 1 1 d . . . . .
C13 C 0.4759(2) 0.56651(15) 0.63239(6) 0.0268(6) Uani 1 1 d . . . . .
C14 C 0.4293(2) 0.61590(14) 0.65139(6) 0.0260(6) Uani 1 1 d . . . . .
C15 C 0.4811(2) 0.68308(15) 0.64891(7) 0.0267(6) Uani 1 1 d . . . . .
C16 C 0.4419(2) 0.72914(15) 0.67072(7) 0.0272(6) Uani 1 1 d . . . . .
C17 C 0.3501(2) 0.70977(15) 0.69310(7) 0.0274(6) Uani 1 1 d . . . . .
C18 C 0.3278(2) 0.76362(15) 0.71259(7) 0.0281(6) Uani 1 1 d . . . . .
C19 C 0.4035(2) 0.81986(15) 0.70354(7) 0.0289(6) Uani 1 1 d . . . . .
C20 C 0.4735(2) 0.79853(15) 0.67816(7) 0.0282(6) Uani 1 1 d . . . . .
C21 C 0.5537(3) 0.84159(16) 0.66510(8) 0.0342(7) Uani 1 1 d . . . . .
H5 H 0.6011 0.8266 0.6482 0.041 Uiso 1 1 calc R U . . .
C22 C 0.5641(3) 0.90653(17) 0.67695(8) 0.0398(8) Uani 1 1 d . . . . .
H6 H 0.6184 0.9362 0.6681 0.048 Uiso 1 1 calc R U . . .
C23 C 0.4952(3) 0.92780(17) 0.70161(8) 0.0415(8) Uani 1 1 d . . . . .
H7 H 0.5028 0.9724 0.7095 0.050 Uiso 1 1 calc R U . . .
C24 C 0.4150(3) 0.88569(16) 0.71522(8) 0.0359(7) Uani 1 1 d . . . . .
H8 H 0.3685 0.9013 0.7322 0.043 Uiso 1 1 calc R U . . .
C25 C 0.7839(3) 0.38841(19) 0.49941(9) 0.0467(9) Uani 1 1 d . . . . .
H9 H 0.8283 0.4298 0.4984 0.070 Uiso 1 1 calc R U . . .
H10 H 0.7419 0.3828 0.4793 0.070 Uiso 1 1 calc R U . . .
H11 H 0.8341 0.3499 0.5025 0.070 Uiso 1 1 calc R U . . .
C26 C 0.6987(3) 0.59721(17) 0.52523(7) 0.0363(7) Uani 1 1 d . . . . .
H12 H 0.7106 0.6424 0.5352 0.044 Uiso 1 1 calc R U . . .
C27 C 0.5774(3) 0.5952(2) 0.51391(9) 0.0526(10) Uani 1 1 d . . . . .
H13 H 0.5633 0.6330 0.4994 0.079 Uiso 1 1 calc R U . . .
H14 H 0.5272 0.5983 0.5325 0.079 Uiso 1 1 calc R U . . .
H15 H 0.5635 0.5528 0.5025 0.079 Uiso 1 1 calc R U . . .
C28 C 0.7778(3) 0.59312(19) 0.49614(8) 0.0468(9) Uani 1 1 d . . . . .
H16 H 0.7683 0.5496 0.4854 0.070 Uiso 1 1 calc R U . . .
H17 H 0.8558 0.5978 0.5034 0.070 Uiso 1 1 calc R U . . .
H18 H 0.7600 0.6294 0.4810 0.070 Uiso 1 1 calc R U . . .
C29 C 0.8749(3) 0.53479(18) 0.57234(9) 0.0419(8) Uani 1 1 d . . . . .
H19 H 0.8994 0.5827 0.5741 0.050 Uiso 1 1 calc R U . . .
C30 C 0.9549(3) 0.4981(3) 0.54841(9) 0.0621(12) Uani 1 1 d . . . . .
H20 H 1.0330 0.5043 0.5553 0.093 Uiso 1 1 calc R U . . .
H21 H 0.9449 0.5169 0.5268 0.093 Uiso 1 1 calc R U . . .
H22 H 0.9369 0.4500 0.5481 0.093 Uiso 1 1 calc R U . . .
C31 C 0.8869(3) 0.5020(2) 0.60496(8) 0.0519(10) Uani 1 1 d . . . . .
H23 H 0.8640 0.4548 0.6036 0.078 Uiso 1 1 calc R U . . .
H24 H 0.8389 0.5254 0.6205 0.078 Uiso 1 1 calc R U . . .
H25 H 0.9654 0.5047 0.6120 0.078 Uiso 1 1 calc R U . . .
C32 C 0.3040(12) 0.4537(7) 0.6224(3) 0.035(2) Uani 0.568(18) 1 d . . P A 1
H26 H 0.2630 0.4889 0.6349 0.042 Uiso 0.568(18) 1 calc R U P A 1
C33 C 0.2562(7) 0.3853(5) 0.63411(18) 0.047(2) Uani 0.568(18) 1 d . . P A 1
H27 H 0.1740 0.3860 0.6326 0.070 Uiso 0.568(18) 1 calc R U P A 1
H28 H 0.2787 0.3776 0.6565 0.070 Uiso 0.568(18) 1 calc R U P A 1
H29 H 0.2858 0.3491 0.6206 0.070 Uiso 0.568(18) 1 calc R U P A 1
C34 C 0.2709(13) 0.4647(8) 0.5871(5) 0.057(3) Uani 0.568(18) 1 d . . P A 1
H30 H 0.3154 0.4348 0.5733 0.086 Uiso 0.568(18) 1 calc R U P A 1
H31 H 0.2855 0.5116 0.5811 0.086 Uiso 0.568(18) 1 calc R U P A 1
H32 H 0.1908 0.4548 0.5843 0.086 Uiso 0.568(18) 1 calc R U P A 1
C35 C 0.5195(3) 0.42428(16) 0.66203(7) 0.0355(7) Uani 1 1 d . . . . .
H33 H 0.4661 0.4262 0.6806 0.043 Uiso 1 1 calc R U . . .
C36 C 0.5391(4) 0.35029(19) 0.65361(9) 0.0557(11) Uani 1 1 d . . . . .
H34 H 0.5892 0.3472 0.6350 0.084 Uiso 1 1 calc R U . . .
H35 H 0.4671 0.3289 0.6485 0.084 Uiso 1 1 calc R U . . .
H36 H 0.5736 0.3274 0.6720 0.084 Uiso 1 1 calc R U . . .
C37 C 0.6309(3) 0.4564(2) 0.67261(10) 0.0553(10) Uani 1 1 d . . . . .
H37 H 0.6628 0.4305 0.6905 0.083 Uiso 1 1 calc R U . . .
H38 H 0.6172 0.5027 0.6796 0.083 Uiso 1 1 calc R U . . .
H39 H 0.6837 0.4564 0.6545 0.083 Uiso 1 1 calc R U . . .
C38 C 0.5522(4) 0.72872(18) 0.57998(9) 0.0527(10) Uani 1 1 d . . . . .
H40 H 0.5960 0.7090 0.5618 0.063 Uiso 1 1 calc R U . . .
C39 C 0.4284(4) 0.7160(2) 0.57253(10) 0.0679(13) Uani 1 1 d . . . . .
H41 H 0.3817 0.7368 0.5892 0.102 Uiso 1 1 calc R U . . .
H42 H 0.4142 0.6675 0.5720 0.102 Uiso 1 1 calc R U . . .
H43 H 0.4097 0.7357 0.5516 0.102 Uiso 1 1 calc R U . . .
C40 C 0.5789(5) 0.8048(2) 0.58036(11) 0.0771(16) Uani 1 1 d . . . . .
H44 H 0.5711 0.8230 0.5586 0.116 Uiso 1 1 calc R U . . .
H45 H 0.6560 0.8117 0.5879 0.116 Uiso 1 1 calc R U . . .
H46 H 0.5264 0.8279 0.5948 0.116 Uiso 1 1 calc R U . . .
C41 C 0.7343(3) 0.7021(2) 0.63559(11) 0.0527(10) Uani 1 1 d . . . . .
H47 H 0.7278 0.7491 0.6439 0.063 Uiso 1 1 calc R U . . .
C42 C 0.8316(4) 0.7016(3) 0.61215(13) 0.0746(14) Uani 1 1 d . . . . .
H48 H 0.9009 0.7138 0.6235 0.112 Uiso 1 1 calc R U . . .
H49 H 0.8172 0.7341 0.5949 0.112 Uiso 1 1 calc R U . . .
H50 H 0.8396 0.6565 0.6029 0.112 Uiso 1 1 calc R U . . .
C43 C 0.7552(3) 0.6574(2) 0.66432(10) 0.0582(11) Uani 1 1 d . . . . .
H51 H 0.7614 0.6106 0.6572 0.087 Uiso 1 1 calc R U . . .
H52 H 0.6927 0.6617 0.6795 0.087 Uiso 1 1 calc R U . . .
H53 H 0.8253 0.6710 0.6749 0.087 Uiso 1 1 calc R U . . .
C44 C 0.1715(12) 0.6081(7) 0.6621(3) 0.032(2) Uani 0.73(2) 1 d . U P B 3
H54 H 0.1685 0.5596 0.6558 0.038 Uiso 0.73(2) 1 calc R U P B 3
C45 C 0.1702(6) 0.6485(8) 0.63008(18) 0.068(3) Uani 0.73(2) 1 d . . P B 3
H55 H 0.0998 0.6396 0.6186 0.102 Uiso 0.73(2) 1 calc R U P B 3
H56 H 0.2339 0.6346 0.6167 0.102 Uiso 0.73(2) 1 calc R U P B 3
H57 H 0.1759 0.6966 0.6348 0.102 Uiso 0.73(2) 1 calc R U P B 3
C46 C 0.0655(6) 0.6219(5) 0.67955(16) 0.0400(18) Uani 0.73(2) 1 d . . P B 3
H58 H 0.0593 0.6702 0.6837 0.060 Uiso 0.73(2) 1 calc R U P B 3
H59 H 0.0656 0.5974 0.7000 0.060 Uiso 0.73(2) 1 calc R U P B 3
H60 H 0.0016 0.6071 0.6665 0.060 Uiso 0.73(2) 1 calc R U P B 3
C47 C 0.3447(3) 0.55370(16) 0.71327(7) 0.0325(7) Uani 1 1 d . . . . .
H61 H 0.3601 0.5122 0.7004 0.039 Uiso 1 1 calc R U . . .
C48 C 0.2579(3) 0.53228(18) 0.73808(8) 0.0425(8) Uani 1 1 d . . . . .
H62 H 0.2838 0.4914 0.7490 0.064 Uiso 1 1 calc R U . . .
H63 H 0.1861 0.5233 0.7273 0.064 Uiso 1 1 calc R U . . .
H64 H 0.2479 0.5683 0.7539 0.064 Uiso 1 1 calc R U . . .
C49 C 0.4567(3) 0.5702(3) 0.72978(10) 0.0623(12) Uani 1 1 d . . . . .
H65 H 0.4448 0.6054 0.7459 0.093 Uiso 1 1 calc R U . . .
H66 H 0.5108 0.5859 0.7137 0.093 Uiso 1 1 calc R U . . .
H67 H 0.4860 0.5297 0.7403 0.093 Uiso 1 1 calc R U . . .
C50 C 0.2421(3) 0.77004(16) 0.73949(7) 0.0348(7) Uani 1 1 d . . . . .
C51 C 0.1825(4) 0.7046(2) 0.74549(10) 0.0601(12) Uani 1 1 d . . . . .
H68 H 0.1447 0.6900 0.7258 0.090 Uiso 1 1 calc R U . . .
H69 H 0.1268 0.7106 0.7626 0.090 Uiso 1 1 calc R U . . .
H70 H 0.2373 0.6704 0.7520 0.090 Uiso 1 1 calc R U . . .
C52 C 0.1547(3) 0.8241(2) 0.73033(9) 0.0497(9) Uani 1 1 d . . . . .
H71 H 0.1931 0.8669 0.7262 0.075 Uiso 1 1 calc R U . . .
H72 H 0.1012 0.8299 0.7480 0.075 Uiso 1 1 calc R U . . .
H73 H 0.1142 0.8100 0.7109 0.075 Uiso 1 1 calc R U . . .
C53 C 0.3022(3) 0.7898(2) 0.77106(8) 0.0481(9) Uani 1 1 d . . . . .
H74 H 0.3595 0.7560 0.7762 0.072 Uiso 1 1 calc R U . . .
H75 H 0.2471 0.7919 0.7886 0.072 Uiso 1 1 calc R U . . .
H76 H 0.3380 0.8338 0.7685 0.072 Uiso 1 1 calc R U . . .
C54 C 0.3101(15) 0.4415(8) 0.6130(4) 0.030(3) Uani 0.432(18) 1 d . . P A 2
H77 H 0.3233 0.3985 0.6011 0.036 Uiso 0.432(18) 1 calc R U P A 2
C55 C 0.2561(19) 0.4908(11) 0.5887(6) 0.060(5) Uani 0.432(18) 1 d . . P A 2
H78 H 0.1867 0.4711 0.5801 0.090 Uiso 0.432(18) 1 calc R U P A 2
H79 H 0.3086 0.4993 0.5710 0.090 Uiso 0.432(18) 1 calc R U P A 2
H80 H 0.2386 0.5333 0.5995 0.090 Uiso 0.432(18) 1 calc R U P A 2
C56 C 0.2319(9) 0.4251(8) 0.6407(3) 0.057(4) Uani 0.432(18) 1 d . . P A 2
H81 H 0.2248 0.4644 0.6547 0.085 Uiso 0.432(18) 1 calc R U P A 2
H82 H 0.2627 0.3873 0.6530 0.085 Uiso 0.432(18) 1 calc R U P A 2
H83 H 0.1578 0.4129 0.6322 0.085 Uiso 0.432(18) 1 calc R U P A 2
C57 C 0.177(3) 0.6190(16) 0.6560(7) 0.019(4) Uani 0.27(2) 1 d . U P B 4
H84 H 0.1933 0.5869 0.6381 0.023 Uiso 0.27(2) 1 calc R U P B 4
C58 C 0.153(3) 0.6834(12) 0.6404(8) 0.063(8) Uani 0.27(2) 1 d . . P B 4
H85 H 0.0884 0.6786 0.6261 0.095 Uiso 0.27(2) 1 calc R U P B 4
H86 H 0.2191 0.6974 0.6279 0.095 Uiso 0.27(2) 1 calc R U P B 4
H87 H 0.1370 0.7174 0.6568 0.095 Uiso 0.27(2) 1 calc R U P B 4
C59 C 0.0657(18) 0.5879(18) 0.6746(7) 0.064(7) Uani 0.27(2) 1 d . . P B 4
H88 H 0.0496 0.6148 0.6938 0.096 Uiso 0.27(2) 1 calc R U P B 4
H89 H 0.0809 0.5413 0.6810 0.096 Uiso 0.27(2) 1 calc R U P B 4
H90 H 0.0008 0.5891 0.6601 0.096 Uiso 0.27(2) 1 calc R U P B 4

loop_
_atom_site_aniso_label
_atom_site_aniso_U_11
_atom_site_aniso_U_22
_atom_site_aniso_U_33
_atom_site_aniso_U_23
_atom_site_aniso_U_13
_atom_site_aniso_U_12
Si1 0.0283(4) 0.0322(4) 0.0278(4) 0.0005(3) 0.0033(3) 0.0068(3)
Si2 0.0293(4) 0.0286(4) 0.0274(4) 0.0009(3) 0.0023(3) 0.0043(3)
Si3 0.0354(5) 0.0302(4) 0.0311(4) 0.0005(3) 0.0099(3) 0.0026(4)
Si4 0.0202(4) 0.0302(4) 0.0243(4) -0.0025(3) 0.0003(3) 0.0015(3)
C1 0.050(2) 0.0380(18) 0.0366(17) -0.0096(14) -0.0092(15) 0.0115(15)
C2 0.060(2) 0.0356(18) 0.0453(19) -0.0066(15) -0.0157(17) 0.0015(16)
C3 0.055(2) 0.0394(19) 0.0453(19) 0.0018(15) -0.0136(17) -0.0041(17)
C4 0.0429(18) 0.0365(17) 0.0360(16) -0.0007(13) -0.0046(14) 0.0012(14)
C5 0.0361(16) 0.0318(16) 0.0260(14) -0.0019(12) -0.0057(12) 0.0078(13)
C6 0.0392(17) 0.0330(16) 0.0299(15) -0.0027(12) -0.0080(13) 0.0091(13)
C7 0.0350(16) 0.0362(17) 0.0324(15) -0.0028(13) -0.0006(13) 0.0112(13)
C8 0.0306(15) 0.0330(16) 0.0281(14) 0.0008(12) 0.0011(12) 0.0091(12)
C9 0.0287(14) 0.0301(15) 0.0258(14) 0.0024(11) -0.0027(11) 0.0079(12)
C10 0.0297(15) 0.0292(15) 0.0263(14) 0.0011(11) -0.0031(11) 0.0075(12)
C11 0.0301(15) 0.0304(15) 0.0241(13) 0.0005(11) -0.0009(11) 0.0077(12)
C12 0.0304(15) 0.0335(16) 0.0240(13) 0.0028(12) 0.0020(11) 0.0046(12)
C13 0.0258(14) 0.0310(15) 0.0237(13) 0.0019(11) -0.0011(11) 0.0044(12)
C14 0.0245(14) 0.0298(15) 0.0237(13) 0.0005(11) -0.0038(11) 0.0038(11)
C15 0.0221(13) 0.0320(15) 0.0261(13) -0.0007(11) -0.0020(11) 0.0041(11)
C16 0.0236(13) 0.0340(15) 0.0240(13) 0.0004(11) -0.0016(11) 0.0029(12)
C17 0.0238(14) 0.0340(15) 0.0244(13) -0.0002(11) -0.0004(11) 0.0022(12)
C18 0.0243(14) 0.0366(16) 0.0233(13) -0.0026(12) 0.0001(11) 0.0030(12)
C19 0.0239(14) 0.0360(16) 0.0267(14) -0.0016(12) -0.0038(11) 0.0012(12)
C20 0.0225(13) 0.0341(16) 0.0281(14) -0.0027(12) -0.0007(11) 0.0013(12)
C21 0.0275(15) 0.0386(17) 0.0364(16) -0.0017(13) 0.0009(13) 0.0001(13)
C22 0.0358(17) 0.0417(19) 0.0419(18) -0.0030(15) 0.0011(14) -0.0088(14)
C23 0.0450(19) 0.0369(18) 0.0424(18) -0.0086(14) -0.0002(15) -0.0094(15)
C24 0.0351(17) 0.0379(17) 0.0347(16) -0.0074(13) 0.0036(13) 0.0011(13)
C25 0.047(2) 0.045(2) 0.047(2) -0.0114(16) 0.0137(16) 0.0083(16)
C26 0.0444(18) 0.0359(17) 0.0287(15) 0.0005(13) 0.0044(14) 0.0090(14)
C27 0.050(2) 0.062(2) 0.045(2) 0.0097(18) -0.0040(17) 0.0138(19)
C28 0.056(2) 0.049(2) 0.0351(17) 0.0067(15) 0.0103(16) -0.0020(17)
C29 0.0337(17) 0.0429(19) 0.049(2) -0.0025(15) -0.0026(15) 0.0053(15)
C30 0.041(2) 0.100(4) 0.044(2) 0.001(2) 0.0037(17) 0.014(2)
C31 0.0382(19) 0.080(3) 0.0370(18) -0.0050(18) -0.0022(15) 0.0060(19)
C32 0.038(4) 0.031(5) 0.035(6) -0.016(4) 0.008(5) -0.002(3)
C33 0.048(4) 0.043(5) 0.050(4) -0.009(3) 0.017(3) -0.012(3)
C34 0.031(6) 0.072(9) 0.069(7) 0.009(7) -0.017(5) 0.007(5)
C35 0.0432(18) 0.0321(16) 0.0311(15) 0.0040(13) 0.0033(13) 0.0055(14)
C36 0.087(3) 0.043(2) 0.0367(18) 0.0057(16) -0.0015(19) 0.023(2)
C37 0.041(2) 0.069(3) 0.056(2) 0.027(2) -0.0126(18) 0.0037(19)
C38 0.088(3) 0.0353(19) 0.0353(18) 0.0012(15) 0.0157(19) 0.0097(19)
C39 0.098(4) 0.069(3) 0.037(2) 0.0085(19) -0.007(2) 0.032(3)
C40 0.138(5) 0.039(2) 0.054(3) 0.0073(19) 0.012(3) 0.008(3)
C41 0.0333(18) 0.046(2) 0.079(3) -0.017(2) 0.0164(18) -0.0052(16)
C42 0.049(2) 0.079(3) 0.095(4) -0.025(3) 0.030(2) -0.018(2)
C43 0.0300(18) 0.078(3) 0.066(2) -0.022(2) -0.0076(18) 0.0045(18)
C44 0.030(3) 0.037(4) 0.029(5) 0.003(3) -0.006(3) 0.000(3)
C45 0.033(3) 0.128(10) 0.042(4) 0.012(4) -0.009(2) 0.015(4)
C46 0.025(3) 0.048(4) 0.047(3) 0.005(3) -0.004(2) -0.001(3)
C47 0.0284(15) 0.0368(16) 0.0324(15) 0.0026(13) 0.0016(12) 0.0018(13)
C48 0.0392(18) 0.0406(19) 0.0478(19) 0.0119(15) 0.0064(16) -0.0046(15)
C49 0.0335(19) 0.100(3) 0.053(2) 0.040(2) -0.0110(17) -0.013(2)
C50 0.0356(16) 0.0351(17) 0.0336(15) -0.0060(13) 0.0089(13) -0.0002(13)
C51 0.071(3) 0.052(2) 0.057(2) -0.0150(19) 0.039(2) -0.018(2)
C52 0.0346(18) 0.059(2) 0.055(2) -0.0066(18) 0.0130(16) 0.0081(17)
C53 0.057(2) 0.057(2) 0.0302(16) -0.0051(15) 0.0083(16) 0.0016(18)
C54 0.031(5) 0.034(6) 0.026(7) -0.023(4) -0.001(5) 0.004(4)
C55 0.038(7) 0.097(16) 0.046(6) -0.005(9) -0.016(5) 0.029(9)
C56 0.045(6) 0.059(9) 0.065(6) -0.008(6) 0.007(5) -0.009(5)
C57 0.019(5) 0.025(7) 0.014(7) 0.003(6) 0.009(5) -0.004(5)
C58 0.068(14) 0.052(12) 0.069(15) 0.023(10) -0.037(12) -0.008(10)
C59 0.033(9) 0.066(16) 0.093(15) 0.014(14) -0.023(9) -0.024(11)

loop_
_atom_type_symbol
_atom_type_description
_atom_type_scat_dispersion_real
_atom_type_scat_dispersion_imag
_atom_type_scat_source
C C 0.0033 0.0016 'International Tables Vol C Tables 4.2.6.8 and 6.1.1.4'
H H 0.0000 0.0000 'International Tables Vol C Tables 4.2.6.8 and 6.1.1.4'
Si Si 0.0817 0.0704 'International Tables Vol C Tables 4.2.6.8 and 6.1.1.4'

loop_
_geom_angle_atom_site_label_1
_geom_angle_atom_site_label_2
_geom_angle_atom_site_label_3
_geom_angle
C8 Si1 C26 114.94(14)
C8 Si1 C29 110.56(15)
C26 Si1 C29 111.70(16)
C8 Si1 C11 91.19(13)
C26 Si1 C11 111.63(13)
C29 Si1 C11 115.44(14)
C32 Si2 C10 122.0(4)
C32 Si2 C35 112.0(4)
C10 Si2 C35 108.66(14)
C32 Si2 C13 109.7(4)
C10 Si2 C13 91.14(13)
C35 Si2 C13 111.52(13)
C10 Si2 C54 109.0(5)
C35 Si2 C54 115.8(6)
C13 Si2 C54 117.7(5)
C15 Si3 C38 112.33(16)
C15 Si3 C12 91.51(13)
C38 Si3 C12 110.51(15)
C15 Si3 C41 109.45(15)
C38 Si3 C41 116.1(2)
C12 Si3 C41 114.36(16)
C17 Si4 C47 117.02(13)
C17 Si4 C44 116.3(4)
C47 Si4 C44 113.1(4)
C17 Si4 C14 91.72(13)
C47 Si4 C14 105.98(13)
C44 Si4 C14 109.7(4)
C17 Si4 C57 110.3(9)
C47 Si4 C57 122.8(9)
C14 Si4 C57 102.8(9)
C2 C1 C6 118.8(3)
C2 C1 H1 120.6
C6 C1 H1 120.6
C1 C2 C3 121.1(3)
C1 C2 H2 119.4
C3 C2 H2 119.4
C2 C3 C4 120.2(4)
C2 C3 H3 119.9
C4 C3 H3 119.9
C5 C4 C3 119.8(3)
C5 C4 H4 120.1
C3 C4 H4 120.1
C4 C5 C6 119.6(3)
C4 C5 C9 133.9(3)
C6 C5 C9 106.4(3)
C1 C6 C5 120.5(3)
C1 C6 C7 130.5(3)
C5 C6 C7 109.0(3)
C8 C7 C6 108.8(3)
C8 C7 C25 129.4(3)
C6 C7 C25 121.7(3)
C7 C8 C9 108.7(3)
C7 C8 Si1 143.6(3)
C9 C8 Si1 107.7(2)
C10 C9 C5 134.7(3)
C10 C9 C8 118.2(3)
C5 C9 C8 107.1(2)
C9 C10 C11 114.8(3)
C9 C10 Si2 137.1(2)
C11 C10 Si2 108.1(2)
C12 C11 C10 115.6(3)
C12 C11 Si1 136.4(2)
C10 C11 Si1 107.9(2)
C11 C12 C13 116.9(3)
C11 C12 Si3 136.2(2)
C13 C12 Si3 106.7(2)
C14 C13 C12 117.3(3)
C14 C13 Si2 135.5(2)
C12 C13 Si2 107.2(2)
C13 C14 C15 115.9(3)
C13 C14 Si4 136.0(2)
C15 C14 Si4 108.01(19)
C16 C15 C14 114.6(3)
C16 C15 Si3 136.8(2)
C14 C15 Si3 108.4(2)
C15 C16 C20 133.1(3)
C15 C16 C17 119.4(3)
C20 C16 C17 107.5(2)
C18 C17 C16 108.1(3)
C18 C17 Si4 146.1(2)
C16 C17 Si4 105.9(2)
C17 C18 C19 108.8(2)
C17 C18 C50 129.2(3)
C19 C18 C50 122.0(3)
C24 C19 C20 118.9(3)
C24 C19 C18 132.4(3)
C20 C19 C18 108.7(3)
C21 C20 C19 120.8(3)
C21 C20 C16 132.3(3)
C19 C20 C16 106.9(3)
C22 C21 C20 119.7(3)
C22 C21 H5 120.2
C20 C21 H5 120.2
C23 C22 C21 119.8(3)
C23 C22 H6 120.1
C21 C22 H6 120.1
C22 C23 C24 121.7(3)
C22 C23 H7 119.1
C24 C23 H7 119.1
C23 C24 C19 119.2(3)
C23 C24 H8 120.4
C19 C24 H8 120.4
C7 C25 H9 109.5
C7 C25 H10 109.5
H9 C25 H10 109.5
C7 C25 H11 109.5
H9 C25 H11 109.5
H10 C25 H11 109.5
C27 C26 C28 109.7(3)
C27 C26 Si1 110.9(2)
C28 C26 Si1 115.5(2)
C27 C26 H12 106.8
C28 C26 H12 106.8
Si1 C26 H12 106.8
C26 C27 H13 109.5
C26 C27 H14 109.5
H13 C27 H14 109.5
C26 C27 H15 109.5
H13 C27 H15 109.5
H14 C27 H15 109.5
C26 C28 H16 109.5
C26 C28 H17 109.5
H16 C28 H17 109.5
C26 C28 H18 109.5
H16 C28 H18 109.5
H17 C28 H18 109.5
C31 C29 C30 108.3(3)
C31 C29 Si1 111.7(3)
C30 C29 Si1 111.3(3)
C31 C29 H19 108.5
C30 C29 H19 108.5
Si1 C29 H19 108.5
C29 C30 H20 109.5
C29 C30 H21 109.5
H20 C30 H21 109.5
C29 C30 H22 109.5
H20 C30 H22 109.5
H21 C30 H22 109.5
C29 C31 H23 109.5
C29 C31 H24 109.5
H23 C31 H24 109.5
C29 C31 H25 109.5
H23 C31 H25 109.5
H24 C31 H25 109.5
C34 C32 C33 109.3(12)
C34 C32 Si2 109.1(10)
C33 C32 Si2 119.9(9)
C34 C32 H26 105.9
C33 C32 H26 105.9
Si2 C32 H26 105.9
C32 C33 H27 109.5
C32 C33 H28 109.5
H27 C33 H28 109.5
C32 C33 H29 109.5
H27 C33 H29 109.5
H28 C33 H29 109.5
C32 C34 H30 109.5
C32 C34 H31 109.5
H30 C34 H31 109.5
C32 C34 H32 109.5
H30 C34 H32 109.5
H31 C34 H32 109.5
C36 C35 C37 109.5(3)
C36 C35 Si2 112.1(2)
C37 C35 Si2 110.7(2)
C36 C35 H33 108.1
C37 C35 H33 108.1
Si2 C35 H33 108.1
C35 C36 H34 109.5
C35 C36 H35 109.5
H34 C36 H35 109.5
C35 C36 H36 109.5
H34 C36 H36 109.5
H35 C36 H36 109.5
C35 C37 H37 109.5
C35 C37 H38 109.5
H37 C37 H38 109.5
C35 C37 H39 109.5
H37 C37 H39 109.5
H38 C37 H39 109.5
C39 C38 C40 111.2(4)
C39 C38 Si3 109.2(3)
C40 C38 Si3 116.2(3)
C39 C38 H40 106.5
C40 C38 H40 106.5
Si3 C38 H40 106.5
C38 C39 H41 109.5
C38 C39 H42 109.5
H41 C39 H42 109.5
C38 C39 H43 109.5
H41 C39 H43 109.5
H42 C39 H43 109.5
C38 C40 H44 109.5
C38 C40 H45 109.5
H44 C40 H45 109.5
C38 C40 H46 109.5
H44 C40 H46 109.5
H45 C40 H46 109.5
C43 C41 C42 112.3(4)
C43 C41 Si3 109.3(3)
C42 C41 Si3 114.5(3)
C43 C41 H47 106.8
C42 C41 H47 106.8
Si3 C41 H47 106.8
C41 C42 H48 109.5
C41 C42 H49 109.5
H48 C42 H49 109.5
C41 C42 H50 109.5
H48 C42 H50 109.5
H49 C42 H50 109.5
C41 C43 H51 109.5
C41 C43 H52 109.5
H51 C43 H52 109.5
C41 C43 H53 109.5
H51 C43 H53 109.5
H52 C43 H53 109.5
C46 C44 C45 108.4(9)
C46 C44 Si4 120.6(7)
C45 C44 Si4 109.0(8)
C46 C44 H54 106.0
C45 C44 H54 106.0
Si4 C44 H54 106.0
C44 C45 H55 109.5
C44 C45 H56 109.5
H55 C45 H56 109.5
C44 C45 H57 109.5
H55 C45 H57 109.5
H56 C45 H57 109.5
C44 C46 H58 109.5
C44 C46 H59 109.5
H58 C46 H59 109.5
C44 C46 H60 109.5
H58 C46 H60 109.5
H59 C46 H60 109.5
C48 C47 C49 110.2(3)
C48 C47 Si4 121.3(2)
C49 C47 Si4 109.4(2)
C48 C47 H61 104.8
C49 C47 H61 104.8
Si4 C47 H61 104.8
C47 C48 H62 109.5
C47 C48 H63 109.5
H62 C48 H63 109.5
C47 C48 H64 109.5
H62 C48 H64 109.5
H63 C48 H64 109.5
C47 C49 H65 109.5
C47 C49 H66 109.5
H65 C49 H66 109.5
C47 C49 H67 109.5
H65 C49 H67 109.5
H66 C49 H67 109.5
C51 C50 C18 111.5(3)
C51 C50 C52 109.1(3)
C18 C50 C52 109.2(3)
C51 C50 C53 107.3(3)
C18 C50 C53 109.7(3)
C52 C50 C53 110.1(3)
C50 C51 H68 109.5
C50 C51 H69 109.5
H68 C51 H69 109.5
C50 C51 H70 109.5
H68 C51 H70 109.5
H69 C51 H70 109.5
C50 C52 H71 109.5
C50 C52 H72 109.5
H71 C52 H72 109.5
C50 C52 H73 109.5
H71 C52 H73 109.5
H72 C52 H73 109.5
C50 C53 H74 109.5
C50 C53 H75 109.5
H74 C53 H75 109.5
C50 C53 H76 109.5
H74 C53 H76 109.5
H75 C53 H76 109.5
C56 C54 C55 112.2(15)
C56 C54 Si2 112.4(10)
C55 C54 Si2 111.8(14)
C56 C54 H77 106.6
C55 C54 H77 106.6
Si2 C54 H77 106.6
C54 C55 H78 109.5
C54 C55 H79 109.5
H78 C55 H79 109.5
C54 C55 H80 109.5
H78 C55 H80 109.5
H79 C55 H80 109.5
C54 C56 H81 109.5
C54 C56 H82 109.5
H81 C56 H82 109.5
C54 C56 H83 109.5
H81 C56 H83 109.5
H82 C56 H83 109.5
C58 C57 C59 113(3)
C58 C57 Si4 113(2)
C59 C57 Si4 113.7(17)
C58 C57 H84 105.5
C59 C57 H84 105.5
Si4 C57 H84 105.5
C57 C58 H85 109.5
C57 C58 H86 109.5
H85 C58 H86 109.5
C57 C58 H87 109.5
H85 C58 H87 109.5
H86 C58 H87 109.5
C57 C59 H88 109.5
C57 C59 H89 109.5
H88 C59 H89 109.5
C57 C59 H90 109.5
H88 C59 H90 109.5
H89 C59 H90 109.5

loop_
_geom_bond_atom_site_label_1
_geom_bond_atom_site_label_2
_geom_bond_distance
Si1 C8 1.871(3)
Si1 C26 1.881(3)
Si1 C29 1.897(4)
Si1 C11 1.911(3)
Si2 C32 1.853(14)
Si2 C10 1.883(3)
Si2 C35 1.891(3)
Si2 C13 1.894(3)
Si2 C54 1.933(17)
Si3 C15 1.877(3)
Si3 C38 1.884(4)
Si3 C12 1.898(3)
Si3 C41 1.902(4)
Si4 C17 1.883(3)
Si4 C47 1.888(3)
Si4 C44 1.891(14)
Si4 C14 1.903(3)
Si4 C57 1.95(4)
C1 C2 1.387(5)
C1 C6 1.399(4)
C1 H1 0.9500
C2 C3 1.391(5)
C2 H2 0.9500
C3 C4 1.402(5)
C3 H3 0.9500
C4 C5 1.381(5)
C4 H4 0.9500
C5 C6 1.420(4)
C5 C9 1.471(4)
C6 C7 1.470(5)
C7 C8 1.367(4)
C7 C25 1.500(4)
C8 C9 1.480(4)
C9 C10 1.378(4)
C10 C11 1.487(4)
C11 C12 1.380(4)
C12 C13 1.488(4)
C13 C14 1.378(4)
C14 C15 1.475(4)
C15 C16 1.371(4)
C16 C20 1.463(4)
C16 C17 1.486(4)
C17 C18 1.369(4)
C18 C19 1.485(4)
C18 C50 1.519(4)
C19 C24 1.403(4)
C19 C20 1.410(4)
C20 C21 1.393(4)
C21 C22 1.388(5)
C21 H5 0.9500
C22 C23 1.379(5)
C22 H6 0.9500
C23 C24 1.391(5)
C23 H7 0.9500
C24 H8 0.9500
C25 H9 0.9800
C25 H10 0.9800
C25 H11 0.9800
C26 C27 1.518(5)
C26 C28 1.536(4)
C26 H12 1.0000
C27 H13 0.9800
C27 H14 0.9800
C27 H15 0.9800
C28 H16 0.9800
C28 H17 0.9800
C28 H18 0.9800
C29 C31 1.512(5)
C29 C30 1.558(5)
C29 H19 1.0000
C30 H20 0.9800
C30 H21 0.9800
C30 H22 0.9800
C31 H23 0.9800
C31 H24 0.9800
C31 H25 0.9800
C32 C34 1.54(2)
C32 C33 1.553(17)
C32 H26 1.0000
C33 H27 0.9800
C33 H28 0.9800
C33 H29 0.9800
C34 H30 0.9800
C34 H31 0.9800
C34 H32 0.9800
C35 C36 1.531(5)
C35 C37 1.536(5)
C35 H33 1.0000
C36 H34 0.9800
C36 H35 0.9800
C36 H36 0.9800
C37 H37 0.9800
C37 H38 0.9800
C37 H39 0.9800
C38 C39 1.526(7)
C38 C40 1.547(6)
C38 H40 1.0000
C39 H41 0.9800
C39 H42 0.9800
C39 H43 0.9800
C40 H44 0.9800
C40 H45 0.9800
C40 H46 0.9800
C41 C43 1.510(6)
C41 C42 1.513(5)
C41 H47 1.0000
C42 H48 0.9800
C42 H49 0.9800
C42 H50 0.9800
C43 H51 0.9800
C43 H52 0.9800
C43 H53 0.9800
C44 C46 1.481(16)
C44 C45 1.554(12)
C44 H54 1.0000
C45 H55 0.9800
C45 H56 0.9800
C45 H57 0.9800
C46 H58 0.9800
C46 H59 0.9800
C46 H60 0.9800
C47 C48 1.521(4)
C47 C49 1.535(5)
C47 H61 1.0000
C48 H62 0.9800
C48 H63 0.9800
C48 H64 0.9800
C49 H65 0.9800
C49 H66 0.9800
C49 H67 0.9800
C50 C51 1.503(5)
C50 C52 1.545(5)
C50 C53 1.546(5)
C51 H68 0.9800
C51 H69 0.9800
C51 H70 0.9800
C52 H71 0.9800
C52 H72 0.9800
C52 H73 0.9800
C53 H74 0.9800
C53 H75 0.9800
C53 H76 0.9800
C54 C56 1.52(2)
C54 C55 1.55(3)
C54 H77 1.0000
C55 H78 0.9800
C55 H79 0.9800
C55 H80 0.9800
C56 H81 0.9800
C56 H82 0.9800
C56 H83 0.9800
C57 C58 1.46(3)
C57 C59 1.65(4)
C57 H84 1.0000
C58 H85 0.9800
C58 H86 0.9800
C58 H87 0.9800
C59 H88 0.9800
C59 H89 0.9800
C59 H90 0.9800

loop_
_geom_torsion_atom_site_label_1
_geom_torsion_atom_site_label_2
_geom_torsion_atom_site_label_3
_geom_torsion_atom_site_label_4
_geom_torsion
C6 C1 C2 C3 -0.4(5)
C1 C2 C3 C4 -1.5(5)
C2 C3 C4 C5 1.6(5)
C3 C4 C5 C6 0.1(5)
C3 C4 C5 C9 176.5(3)
C2 C1 C6 C5 2.1(5)
C2 C1 C6 C7 -174.4(3)
C4 C5 C6 C1 -2.0(4)
C9 C5 C6 C1 -179.3(3)
C4 C5 C6 C7 175.3(3)
C9 C5 C6 C7 -2.0(3)
C1 C6 C7 C8 178.1(3)
C5 C6 C7 C8 1.2(4)
C1 C6 C7 C25 0.4(5)
C5 C6 C7 C25 -176.5(3)
C6 C7 C8 C9 0.2(3)
C25 C7 C8 C9 177.7(3)
C6 C7 C8 Si1 178.0(3)
C25 C7 C8 Si1 -4.6(6)
C26 Si1 C8 C7 65.0(4)
C29 Si1 C8 C7 -62.6(4)
C11 Si1 C8 C7 179.6(4)
C26 Si1 C8 C9 -117.3(2)
C29 Si1 C8 C9 115.2(2)
C11 Si1 C8 C9 -2.7(2)
C4 C5 C9 C10 4.7(6)
C6 C5 C9 C10 -178.6(3)
C4 C5 C9 C8 -174.6(3)
C6 C5 C9 C8 2.1(3)
C7 C8 C9 C10 179.2(3)
Si1 C8 C9 C10 0.6(3)
C7 C8 C9 C5 -1.4(3)
Si1 C8 C9 C5 179.96(19)
C5 C9 C10 C11 -176.4(3)
C8 C9 C10 C11 2.8(4)
C5 C9 C10 Si2 4.5(6)
C8 C9 C10 Si2 -176.3(2)
C32 Si2 C10 C9 -57.5(6)
C35 Si2 C10 C9 75.0(3)
C13 Si2 C10 C9 -171.8(3)
C54 Si2 C10 C9 -51.9(6)
C32 Si2 C10 C11 123.3(5)
C35 Si2 C10 C11 -104.1(2)
C13 Si2 C10 C11 9.1(2)
C54 Si2 C10 C11 129.0(6)
C9 C10 C11 C12 172.7(3)
Si2 C10 C11 C12 -7.9(3)
C9 C10 C11 Si1 -4.6(3)
Si2 C10 C11 Si1 174.77(13)
C10 C11 C12 C13 1.5(4)
Si1 C11 C12 C13 177.8(2)
C10 C11 C12 Si3 -173.7(2)
Si1 C11 C12 Si3 2.5(5)
C15 Si3 C12 C11 177.7(3)
C38 Si3 C12 C11 63.1(4)
C41 Si3 C12 C11 -70.2(4)
C15 Si3 C12 C13 2.1(2)
C38 Si3 C12 C13 -112.5(2)
C41 Si3 C12 C13 114.2(2)
C11 C12 C13 C14 -176.8(3)
Si3 C12 C13 C14 -0.2(3)
C11 C12 C13 Si2 5.6(3)
Si3 C12 C13 Si2 -177.83(13)
C32 Si2 C13 C14 50.1(5)
C10 Si2 C13 C14 174.8(3)
C35 Si2 C13 C14 -74.6(3)
C54 Si2 C13 C14 62.7(6)
C32 Si2 C13 C12 -133.0(5)
C10 Si2 C13 C12 -8.3(2)
C35 Si2 C13 C12 102.3(2)
C54 Si2 C13 C12 -120.4(6)
C12 C13 C14 C15 -2.5(4)
Si2 C13 C14 C15 174.2(2)
C12 C13 C14 Si4 179.6(2)
Si2 C13 C14 Si4 -3.7(5)
C13 C14 C15 C16 -172.7(2)
Si4 C14 C15 C16 5.8(3)
C13 C14 C15 Si3 3.9(3)
Si4 C14 C15 Si3 -177.57(13)
C38 Si3 C15 C16 -74.8(3)
C12 Si3 C15 C16 172.2(3)
C41 Si3 C15 C16 55.7(4)
C38 Si3 C15 C14 109.6(2)
C12 Si3 C15 C14 -3.3(2)
C41 Si3 C15 C14 -119.8(2)
C14 C15 C16 C20 175.6(3)
Si3 C15 C16 C20 0.2(5)
C14 C15 C16 C17 -3.0(4)
Si3 C15 C16 C17 -178.3(2)
C15 C16 C17 C18 179.0(3)
C20 C16 C17 C18 0.1(3)
C15 C16 C17 Si4 -1.4(3)
C20 C16 C17 Si4 179.66(19)
C47 Si4 C17 C18 -67.8(4)
C44 Si4 C17 C18 70.2(6)
C14 Si4 C17 C18 -176.8(4)
C57 Si4 C17 C18 78.9(10)
C47 Si4 C17 C16 112.9(2)
C44 Si4 C17 C16 -109.1(5)
C14 Si4 C17 C16 3.92(19)
C57 Si4 C17 C16 -100.4(9)
C16 C17 C18 C19 0.3(3)
Si4 C17 C18 C19 -179.0(3)
C16 C17 C18 C50 -179.8(3)
Si4 C17 C18 C50 0.9(6)
C17 C18 C19 C24 179.0(3)
C50 C18 C19 C24 -0.9(5)
C17 C18 C19 C20 -0.6(3)
C50 C18 C19 C20 179.6(3)
C24 C19 C20 C21 0.8(4)
C18 C19 C20 C21 -179.5(3)
C24 C19 C20 C16 -179.1(3)
C18 C19 C20 C16 0.6(3)
C15 C16 C20 C21 1.0(6)
C17 C16 C20 C21 179.7(3)
C15 C16 C20 C19 -179.1(3)
C17 C16 C20 C19 -0.4(3)
C19 C20 C21 C22 -0.7(5)
C16 C20 C21 C22 179.1(3)
C20 C21 C22 C23 0.2(5)
C21 C22 C23 C24 0.2(5)
C22 C23 C24 C19 -0.1(5)
C20 C19 C24 C23 -0.4(5)
C18 C19 C24 C23 -180.0(3)
C8 Si1 C26 C27 53.2(3)
C29 Si1 C26 C27 -179.8(2)
C11 Si1 C26 C27 -48.9(3)
C8 Si1 C26 C28 -72.4(3)
C29 Si1 C26 C28 54.6(3)
C11 Si1 C26 C28 -174.5(2)
C8 Si1 C29 C31 -70.1(3)
C26 Si1 C29 C31 160.6(3)
C11 Si1 C29 C31 31.6(3)
C8 Si1 C29 C30 51.2(3)
C26 Si1 C29 C30 -78.2(3)
C11 Si1 C29 C30 152.9(3)
C10 Si2 C32 C34 -21.8(12)
C35 Si2 C32 C34 -153.0(9)
C13 Si2 C32 C34 82.6(10)
C10 Si2 C32 C33 105.3(10)
C35 Si2 C32 C33 -25.9(11)
C13 Si2 C32 C33 -150.3(9)
C32 Si2 C35 C36 75.6(5)
C10 Si2 C35 C36 -62.0(3)
C13 Si2 C35 C36 -161.0(3)
C54 Si2 C35 C36 60.9(5)
C32 Si2 C35 C37 -161.7(5)
C10 Si2 C35 C37 60.6(3)
C13 Si2 C35 C37 -38.4(3)
C54 Si2 C35 C37 -176.5(5)
C15 Si3 C38 C39 -41.0(3)
C12 Si3 C38 C39 59.6(3)
C41 Si3 C38 C39 -168.0(3)
C15 Si3 C38 C40 85.8(4)
C12 Si3 C38 C40 -173.6(3)
C41 Si3 C38 C40 -41.2(4)
C17 Si4 C44 C46 -66.3(12)
C47 Si4 C44 C46 73.3(11)
C14 Si4 C44 C46 -168.6(10)
C17 Si4 C44 C45 59.8(10)
C47 Si4 C44 C45 -160.5(7)
C14 Si4 C44 C45 -42.4(9)
C17 Si4 C47 C48 92.4(3)
C44 Si4 C47 C48 -46.9(5)
C14 Si4 C47 C48 -167.2(3)
C57 Si4 C47 C48 -49.9(11)
C17 Si4 C47 C49 -37.6(3)
C44 Si4 C47 C49 -176.9(5)
C14 Si4 C47 C49 62.8(3)
C57 Si4 C47 C49 -179.8(11)
C17 C18 C50 C51 4.5(5)
C19 C18 C50 C51 -175.6(3)
C17 C18 C50 C52 -116.1(4)
C19 C18 C50 C52 63.8(4)
C17 C18 C50 C53 123.2(3)
C19 C18 C50 C53 -57.0(4)
